data_7716573
loop_
_publ_author_name
'Reyna, Jackson A.'
'Krishnan, V. Mahesh'
'Silva Villatoro, Roberto'
'Arman, Hadi D.'
'Stoian, Sebastian A.'
'Tonzetich, Zachary J.'

_publ_section_title
;
 Square-planar imido complexes of cobalt: synthesis, reactivity and
 computational study.
;
_journal_issue 29
_journal_name_full 'Dalton transactions (Cambridge, England : 2003)'
_journal_page_first 12128
_journal_page_last 12137
_journal_paper_doi 10.1039/d4dt01483a
_journal_volume 53
_journal_year 2024
_chemical_formula_moiety 'C31 H54 Co N2 P2'
_chemical_formula_sum 'C31 H54 Co N2 P2'
_chemical_formula_weight 575.63
_space_group_crystal_system triclinic
_space_group_IT_number 2
_space_group_name_Hall '-P 1'
_space_group_name_H-M_alt 'P -1'
_atom_sites_solution_hydrogens mixed
_atom_sites_solution_primary dual
_audit_creation_date 2023-03-10
_audit_creation_method
;
Olex2 1.5
(compiled 2022.04.07 svn.rca3783a0 for OlexSys, GUI svn.r6498)
;
_audit_update_record
;
2024-02-23 deposited with the CCDC.	2024-06-25 downloaded from the CCDC.
;
_cell_angle_alpha 82.9900(10)
_cell_angle_beta 87.941(2)
_cell_angle_gamma 78.642(2)
_cell_formula_units_Z 2
_cell_length_a 8.2605(2)
_cell_length_b 12.7200(2)
_cell_length_c 15.1520(3)
_cell_measurement_reflns_used 19587
_cell_measurement_temperature 100.00(10)
_cell_measurement_theta_max 77.1340
_cell_measurement_theta_min 2.9220
_cell_volume 1549.11(6)
_computing_cell_refinement 'CrysAlisPro 1.171.41.123a (Rigaku OD, 2022)'
_computing_data_collection 'CrysAlisPro 1.171.41.123a (Rigaku OD, 2022)'
_computing_data_reduction 'CrysAlisPro 1.171.41.123a (Rigaku OD, 2022)'
_computing_molecular_graphics 'Olex2 1.5 (Dolomanov et al., 2009)'
_computing_publication_material 'Olex2 1.5 (Dolomanov et al., 2009)'
_computing_structure_refinement 'SHELXL 2018/3 (Sheldrick, 2015)'
_computing_structure_solution 'SHELXT  (Sheldrick, 2015)'
_diffrn_ambient_environment N~2~
_diffrn_ambient_temperature 100.00(10)
_diffrn_detector 'Hybrid Pixel Array Detector'
_diffrn_detector_area_resol_mean 10.0000
_diffrn_detector_type HyPix
_diffrn_measured_fraction_theta_full 1.000
_diffrn_measured_fraction_theta_max 0.955
_diffrn_measurement_details
;
List of Runs (angles in degrees, time in seconds):

  # Type    Start    End  Width  t~exp~   \w     \q     \k     \f   Frames
#--------------------------------------------------------------------------
  1  \w    -96.00 -20.00   0.50    0.29    --  -46.90 139.00 -43.00  152
  2  \w   -119.00 -70.00   0.50    0.29    --  -46.90-130.00  69.00   98
  3  \w    -89.00 -16.00   0.50    0.29    --  -46.90 130.00 142.00  146
  4  \w   -119.00 -64.00   0.50    0.29    --  -46.90-139.00-104.00  110
  5  \w     42.00 104.00   0.50    0.29    --   46.90-139.00-104.00  124
  6  \w     37.00  98.00   0.50    0.29    --   46.90-130.00  69.00  122
  7  \w   -164.00 -70.00   0.50    1.15    --  -91.75-130.00  69.00  188
  8  \w    -96.00 -20.00   0.50    1.15    --  -91.75 139.00 -43.00  152
  9  \w   -158.00 -64.00   0.50    1.15    --  -91.75-139.00-104.00  188
 10  \w    -89.00 -19.00   0.50    1.15    --  -91.75 130.00 142.00  140
 11  \w     86.00 174.00   0.50    1.15    --  109.48 139.00 -43.00  176
 12  \w     37.00 115.00   0.50    1.15    --  109.48-130.00  69.00  156
 13  \w     92.00 178.00   0.50    1.15    --  109.48 130.00 142.00  172
 14  \w     42.00 122.00   0.50    1.15    --  109.48-139.00-104.00  160
 15  \w   -119.00 -83.00   0.50    0.29    --  -46.90 -57.00-120.00   72
 16  \w   -119.00 -83.00   0.50    0.29    --  -46.90 -57.00-180.00   72
 17  \w   -119.00 -87.00   0.50    0.29    --  -46.90-125.00 -90.00   64
 18  \w   -119.00 -83.00   0.50    0.29    --  -46.90 -57.00 -60.00   72
 19  \w   -119.00 -83.00   0.50    0.29    --  -46.90 -57.00 -30.00   72
 20  \w   -119.00 -83.00   0.50    0.29    --  -46.90 -57.00-150.00   72
 21  \w     83.00 120.00   0.50    0.29    --   46.90  57.00 150.00   74
 22  \w     83.00 120.00   0.50    0.29    --   46.90  57.00   0.00   74
 23  \w   -164.00-101.00   0.50    1.15    --  -91.75 -77.00   0.00  126
 24  \w    -54.00 -19.00   0.50    1.15    --  -91.75  45.00   0.00   70
 25  \w    -54.00 -19.00   0.50    1.15    --  -91.75  45.00 -90.00   70
 26  \w    -74.00 -19.00   0.50    1.15    --  -91.75  61.00 -60.00  110
 27  \w   -164.00 -77.00   0.50    1.15    --  -91.75 -45.00 120.00  174
 28  \w    -54.00 -19.00   0.50    1.15    --  -91.75  45.00 120.00   70
 29  \w   -164.00-101.00   0.50    1.15    --  -91.75 -77.00 -90.00  126
 30  \w    -54.00 -19.00   0.50    1.15    --  -91.75  45.00  90.00   70
 31  \w    101.00 178.00   0.50    1.15    --  109.48  77.00 -30.00  154
 32  \w     37.00 105.00   0.50    1.15    --  109.48 -94.00 -90.00  136
 33  \w     37.00  98.00   0.50    1.15    --  109.48 -77.00  90.00  122
 34  \w     92.00 178.00   0.50    1.15    --  109.48  15.00 120.00  172
 35  \w     37.00  68.00   0.50    1.15    --  109.48 -61.00 -90.00   62
 36  \w     37.00 105.00   0.50    1.15    --  109.48 -94.00-180.00  136
 37  \w     37.00  68.00   0.50    1.15    --  109.48 -61.00-120.00   62
 38  \w     92.00 178.00   0.50    1.15    --  109.48  15.00  30.00  172
 39  \w     95.00 178.00   0.50    1.15    --  109.48  45.00-120.00  166
 40  \w     37.00 111.00   0.50    1.15    --  109.48-125.00  90.00  148
 41  \w     37.00  68.00   0.50    1.15    --  109.48 -61.00  90.00   62
 42  \w     95.00 178.00   0.50    1.15    --  109.48 125.00  90.00  166
 43  \w     37.00  98.00   0.50    1.15    --  109.48 -77.00 120.00  122
 44  \w     37.00  68.00   0.50    1.15    --  109.48 -61.00 -60.00   62
 45  \w   -121.00 -32.00   0.50    0.29    --  -46.90 -37.00  90.00  178
 46  \w   -121.00 -32.00   0.50    0.29    --  -46.90 -37.00 -90.00  178
 47  \w   -121.00 -32.00   0.50    0.29    --  -46.90 -37.00-180.00  178
 48  \w   -121.00 -32.00   0.50    0.29    --  -46.90 -37.00 -30.00  178
 49  \w   -121.00 -32.00   0.50    0.29    --  -46.90 -37.00  60.00  178
 50  \w   -121.00 -32.00   0.50    0.29    --  -46.90 -37.00-120.00  178
 51  \w   -121.00 -32.00   0.50    0.29    --  -46.90 -37.00 150.00  178
 52  \w   -121.00 -32.00   0.50    0.29    --  -46.90 -37.00   0.00  178
;
_diffrn_measurement_device 'four-circle diffractometer'
_diffrn_measurement_device_type 'XtaLAB Synergy, Dualflex, HyPix'
_diffrn_measurement_method '\w scans'
_diffrn_orient_matrix_type 'CrysAlisPro convention (1999,Acta A55,543-557)'
_diffrn_orient_matrix_UB_11 0.0634192000
_diffrn_orient_matrix_UB_12 -0.1133109000
_diffrn_orient_matrix_UB_13 -0.0283178000
_diffrn_orient_matrix_UB_21 0.0095238000
_diffrn_orient_matrix_UB_22 -0.0484089000
_diffrn_orient_matrix_UB_23 0.0983948000
_diffrn_orient_matrix_UB_31 -0.1791021000
_diffrn_orient_matrix_UB_32 -0.0170473000
_diffrn_orient_matrix_UB_33 -0.0034658000
_diffrn_radiation_monochromator mirror
_diffrn_radiation_probe x-ray
_diffrn_radiation_type 'Cu K\a'
_diffrn_radiation_wavelength 1.54184
_diffrn_reflns_av_R_equivalents 0.0462
_diffrn_reflns_av_unetI/netI 0.0297
_diffrn_reflns_Laue_measured_fraction_full 1.000
_diffrn_reflns_Laue_measured_fraction_max 0.955
_diffrn_reflns_limit_h_max 7
_diffrn_reflns_limit_h_min -10
_diffrn_reflns_limit_k_max 16
_diffrn_reflns_limit_k_min -16
_diffrn_reflns_limit_l_max 18
_diffrn_reflns_limit_l_min -19
_diffrn_reflns_number 35236
_diffrn_reflns_point_group_measured_fraction_full 1.000
_diffrn_reflns_point_group_measured_fraction_max 0.955
_diffrn_reflns_theta_full 67.684
_diffrn_reflns_theta_max 77.957
_diffrn_reflns_theta_min 2.939
_diffrn_source 'micro-focus sealed X-ray tube'
_diffrn_source_type 'PhotonJet (Cu) X-ray Source'
_exptl_absorpt_coefficient_mu 5.465
_exptl_absorpt_correction_T_max 1.00000
_exptl_absorpt_correction_T_min 0.76217
_exptl_absorpt_correction_type multi-scan
_exptl_absorpt_process_details
;
CrysAlisPro 1.171.41.123a (Rigaku Oxford Diffraction, 2022)
Empirical absorption correction using spherical harmonics,
implemented in SCALE3 ABSPACK scaling algorithm.
;
_exptl_crystal_colour 'clear greenish violet'
_exptl_crystal_colour_lustre clear
_exptl_crystal_colour_modifier greenish
_exptl_crystal_colour_primary violet
_exptl_crystal_density_diffrn 1.234
_exptl_crystal_description plank
_exptl_crystal_F_000 622
_exptl_crystal_size_max 0.162
_exptl_crystal_size_mid 0.052
_exptl_crystal_size_min 0.046
_refine_diff_density_max 0.529
_refine_diff_density_min -0.489
_refine_diff_density_rms 0.055
_refine_ls_extinction_method none
_refine_ls_goodness_of_fit_ref 1.072
_refine_ls_hydrogen_treatment mixed
_refine_ls_matrix_type full
_refine_ls_number_parameters 343
_refine_ls_number_reflns 6334
_refine_ls_number_restraints 0
_refine_ls_restrained_S_all 1.072
_refine_ls_R_factor_all 0.0367
_refine_ls_R_factor_gt 0.0352
_refine_ls_shift/su_max 0.001
_refine_ls_shift/su_mean 0.000
_refine_ls_structure_factor_coef Fsqd
_refine_ls_weighting_details 'w=1/[\s^2^(Fo^2^)+(0.0454P)^2^+0.8357P] where P=(Fo^2^+2Fc^2^)/3'
_refine_ls_weighting_scheme calc
_refine_ls_wR_factor_gt 0.0887
_refine_ls_wR_factor_ref 0.0894
_reflns_Friedel_coverage 0.000
_reflns_number_gt 6084
_reflns_number_total 6334
_reflns_threshold_expression 'I > 2\s(I)'
_cod_data_source_file d4dt01483a2.cif
_cod_data_source_block hpd636_auto
_cod_depositor_comments 'Adding full bibliography for 7716570--7716574.cif.'
_cod_database_code 7716573
_shelx_shelxl_version_number 2018/3
_chemical_oxdiff_formula 'Ni C H N O P'
_chemical_oxdiff_usercomment 'Ni(PNP) JR'
_shelx_space_group_comment
;
The symmetry employed for this shelxl refinement is uniquely defined
by the following loop, which should always be used as a source of
symmetry information in preference to the above space-group names.
They are only intended as comments.
;
_shelx_estimated_absorpt_t_max 0.787
_shelx_estimated_absorpt_t_min 0.471
_olex2_refinement_description
;
1. Fixed Uiso
 At 1.2 times of:
  All C(H) groups, All C(H,H) groups
 At 1.5 times of:
  All C(H,H,H) groups
2.a Secondary CH2 refined with riding coordinates:
 C14(H14A,H14B), C5(H5A,H5B)
2.b Aromatic/amide H refined with riding coordinates:
 C25(H25), C3(H3), C2(H2A), C27(H27)
2.c Idealised Me refined as rotating group:
 C7(H7A,H7B,H7C), C34(H34A,H34B,H34C), C9(H9A,H9B,H9C), C8(H8A,H8B,H8C),
 C29(H29A,H29B,H29C), C13(H13A,H13B,H13C), C21(H21A,H21B,H21C), C20(H20A,H20B,
 H20C), C17(H17A,H17B,H17C), C22(H22A,H22B,H22C), C12(H12A,H12B,H12C), C11(H11A,
 H11B,H11C), C16(H16A,H16B,H16C), C18(H18A,H18B,H18C), C30(H30A,H30B,H30C)
;
_olex2_exptl_crystal_mounting_method 'nylon loop'
_olex2_submission_special_instructions 'No special instructions were received'
_oxdiff_exptl_absorpt_empirical_details
;
Empirical correction (ABSPACK) includes:
- Absorption correction using spherical harmonics
- Frame scaling
;
_oxdiff_exptl_absorpt_empirical_full_max 1.466
_oxdiff_exptl_absorpt_empirical_full_min 0.823

loop_
_space_group_symop_operation_xyz
'x, y, z'
'-x, -y, -z'

loop_
_atom_site_label
_atom_site_type_symbol
_atom_site_fract_x
_atom_site_fract_y
_atom_site_fract_z
_atom_site_U_iso_or_equiv
_atom_site_adp_type
_atom_site_occupancy
_atom_site_site_symmetry_order
_atom_site_calc_flag
_atom_site_refinement_flags_posn
_atom_site_refinement_flags_adp
_atom_site_refinement_flags_occupancy
_atom_site_disorder_assembly
_atom_site_disorder_group
Co1 Co 0.27061(3) 0.74257(2) 0.27847(2) 0.01223(8) Uani 1 1 d . . . . .
P1 P 0.37119(5) 0.79085(3) 0.40125(3) 0.01295(10) Uani 1 1 d . . . . .
P2 P 0.17437(5) 0.76081(3) 0.13437(3) 0.01389(10) Uani 1 1 d . . . . .
N1 N 0.13321(18) 0.88048(11) 0.27430(10) 0.0149(3) Uani 1 1 d . . . . .
N2 N 0.39489(19) 0.60175(12) 0.29726(10) 0.0165(3) Uani 1 1 d . . . . .
C1 C 0.1382(2) 0.95631(13) 0.33174(12) 0.0156(3) Uani 1 1 d . . . . .
C4 C 0.0023(2) 0.92382(14) 0.21724(12) 0.0160(3) Uani 1 1 d . . . . .
C31 C 0.2356(2) 0.45859(14) 0.29643(12) 0.0176(4) Uani 1 1 d . . . . .
C25 C 0.4948(2) 0.33669(14) 0.20940(12) 0.0182(4) Uani 1 1 d . . . . .
H25 H 0.584310 0.294878 0.180348 0.022 Uiso 1 1 calc R U . . .
C10 C 0.6004(2) 0.78392(14) 0.40885(12) 0.0174(4) Uani 1 1 d . . . . .
C14 C -0.0168(2) 0.86285(14) 0.14118(12) 0.0177(4) Uani 1 1 d . . . . .
H14A H -0.033238 0.912383 0.085153 0.021 Uiso 1 1 calc R U . . .
H14B H -0.113454 0.827405 0.151404 0.021 Uiso 1 1 calc R U . . .
C24 C 0.5117(2) 0.43638(14) 0.23165(11) 0.0160(3) Uani 1 1 d . . . . .
C23 C 0.3797(2) 0.50132(13) 0.27416(11) 0.0148(3) Uani 1 1 d . . . . .
C7 C 0.0956(2) 0.76828(15) 0.49901(12) 0.0188(4) Uani 1 1 d . . . . .
H7A H 0.062231 0.847128 0.492206 0.028 Uiso 1 1 calc R U . . .
H7B H 0.040985 0.737679 0.551741 0.028 Uiso 1 1 calc R U . . .
H7C H 0.063417 0.740214 0.446202 0.028 Uiso 1 1 calc R U . . .
C5 C 0.2828(2) 0.93675(13) 0.39187(12) 0.0173(3) Uani 1 1 d . . . . .
H5A H 0.247452 0.958721 0.451132 0.021 Uiso 1 1 calc R U . . .
H5B H 0.365979 0.978943 0.366880 0.021 Uiso 1 1 calc R U . . .
C3 C -0.0750(2) 1.02217(14) 0.24028(12) 0.0186(4) Uani 1 1 d . . . . .
H3 H -0.168735 1.067987 0.212499 0.022 Uiso 1 1 calc R U . . .
C34 C 0.0953(2) 0.51844(15) 0.34898(13) 0.0206(4) Uani 1 1 d . . . . .
H34A H 0.122874 0.506713 0.412239 0.031 Uiso 1 1 calc R U . . .
H34B H -0.005753 0.491533 0.340551 0.031 Uiso 1 1 calc R U . . .
H34C H 0.077780 0.595808 0.328173 0.031 Uiso 1 1 calc R U . . .
C2 C 0.0119(2) 1.04284(14) 0.31393(12) 0.0183(4) Uani 1 1 d . . . . .
H2A H -0.013167 1.104902 0.344736 0.022 Uiso 1 1 calc R U . . .
C6 C 0.2844(2) 0.73652(14) 0.50983(12) 0.0158(3) Uani 1 1 d . . . . .
C9 C 0.3312(2) 0.61247(14) 0.52474(12) 0.0192(4) Uani 1 1 d . . . . .
H9A H 0.322934 0.583197 0.468527 0.029 Uiso 1 1 calc R U . . .
H9B H 0.255890 0.584527 0.568878 0.029 Uiso 1 1 calc R U . . .
H9C H 0.444770 0.590714 0.546293 0.029 Uiso 1 1 calc R U . . .
C8 C 0.3352(2) 0.78284(15) 0.59102(12) 0.0203(4) Uani 1 1 d . . . . .
H8A H 0.454372 0.759403 0.599766 0.030 Uiso 1 1 calc R U . . .
H8B H 0.276040 0.756846 0.643899 0.030 Uiso 1 1 calc R U . . .
H8C H 0.307525 0.861873 0.581334 0.030 Uiso 1 1 calc R U . . .
C27 C 0.2245(2) 0.35831(15) 0.27211(12) 0.0204(4) Uani 1 1 d . . . . .
H27 H 0.125965 0.331585 0.286224 0.024 Uiso 1 1 calc R U . . .
C19 C 0.1056(2) 0.66214(14) 0.06649(12) 0.0176(4) Uani 1 1 d . . . . .
C29 C 0.6706(2) 0.47611(15) 0.21062(13) 0.0210(4) Uani 1 1 d . . . . .
H29A H 0.719682 0.486934 0.265921 0.032 Uiso 1 1 calc R U . . .
H29B H 0.647784 0.544656 0.171754 0.032 Uiso 1 1 calc R U . . .
H29C H 0.747497 0.422580 0.180504 0.032 Uiso 1 1 calc R U . . .
C13 C 0.6638(2) 0.80430(16) 0.31307(14) 0.0248(4) Uani 1 1 d . . . . .
H13A H 0.647198 0.746115 0.279608 0.037 Uiso 1 1 calc R U . . .
H13B H 0.781760 0.806309 0.313670 0.037 Uiso 1 1 calc R U . . .
H13C H 0.602991 0.873508 0.284765 0.037 Uiso 1 1 calc R U . . .
C21 C 0.2554(2) 0.57981(15) 0.03848(13) 0.0232(4) Uani 1 1 d . . . . .
H21A H 0.320550 0.615752 -0.006665 0.035 Uiso 1 1 calc R U . . .
H21B H 0.217056 0.521422 0.013836 0.035 Uiso 1 1 calc R U . . .
H21C H 0.324091 0.549818 0.090434 0.035 Uiso 1 1 calc R U . . .
C20 C -0.0049(3) 0.60170(15) 0.12881(13) 0.0236(4) Uani 1 1 d . . . . .
H20A H 0.058945 0.563273 0.180277 0.035 Uiso 1 1 calc R U . . .
H20B H -0.045539 0.549740 0.096886 0.035 Uiso 1 1 calc R U . . .
H20C H -0.098794 0.653484 0.149067 0.035 Uiso 1 1 calc R U . . .
C17 C 0.4978(2) 0.76507(16) 0.07265(13) 0.0242(4) Uani 1 1 d . . . . .
H17A H 0.526906 0.745110 0.135429 0.036 Uiso 1 1 calc R U . . .
H17B H 0.577346 0.805784 0.042755 0.036 Uiso 1 1 calc R U . . .
H17C H 0.500310 0.699570 0.044220 0.036 Uiso 1 1 calc R U . . .
C22 C 0.0022(2) 0.71494(15) -0.01533(13) 0.0229(4) Uani 1 1 d . . . . .
H22A H -0.089292 0.770046 0.002655 0.034 Uiso 1 1 calc R U . . .
H22B H -0.041836 0.659774 -0.041448 0.034 Uiso 1 1 calc R U . . .
H22C H 0.071982 0.748650 -0.059346 0.034 Uiso 1 1 calc R U . . .
C12 C 0.6889(2) 0.67185(14) 0.45030(13) 0.0210(4) Uani 1 1 d . . . . .
H12A H 0.661909 0.662430 0.513928 0.031 Uiso 1 1 calc R U . . .
H12B H 0.808465 0.665723 0.442257 0.031 Uiso 1 1 calc R U . . .
H12C H 0.652574 0.615988 0.421116 0.031 Uiso 1 1 calc R U . . .
C11 C 0.6439(2) 0.86957(15) 0.46228(14) 0.0239(4) Uani 1 1 d . . . . .
H11A H 0.591990 0.941665 0.435056 0.036 Uiso 1 1 calc R U . . .
H11B H 0.764006 0.863605 0.462234 0.036 Uiso 1 1 calc R U . . .
H11C H 0.603440 0.858068 0.523604 0.036 Uiso 1 1 calc R U . . .
C15 C 0.3236(2) 0.83523(14) 0.06568(12) 0.0188(4) Uani 1 1 d . . . . .
C26 C 0.3515(2) 0.29543(14) 0.22799(12) 0.0206(4) Uani 1 1 d . . . . .
C16 C 0.2776(2) 0.86483(15) -0.03243(12) 0.0228(4) Uani 1 1 d . . . . .
H16A H 0.291600 0.798896 -0.061586 0.034 Uiso 1 1 calc R U . . .
H16B H 0.349489 0.911778 -0.061542 0.034 Uiso 1 1 calc R U . . .
H16C H 0.162293 0.902752 -0.036969 0.034 Uiso 1 1 calc R U . . .
C18 C 0.3284(3) 0.94119(15) 0.10409(13) 0.0244(4) Uani 1 1 d . . . . .
H18A H 0.217962 0.987007 0.101305 0.037 Uiso 1 1 calc R U . . .
H18B H 0.406269 0.979081 0.069288 0.037 Uiso 1 1 calc R U . . .
H18C H 0.363852 0.924914 0.166108 0.037 Uiso 1 1 calc R U . . .
C30 C 0.3367(3) 0.18689(16) 0.20216(15) 0.0304(5) Uani 1 1 d . . . . .
H30A H 0.325767 0.192125 0.137503 0.046 Uiso 1 1 calc R U . . .
H30B H 0.239011 0.164575 0.231316 0.046 Uiso 1 1 calc R U . . .
H30C H 0.435549 0.133476 0.220889 0.046 Uiso 1 1 calc R U . . .
H2 H 0.498(3) 0.600(2) 0.3091(18) 0.036 Uiso 1 1 d . U . . .

loop_
_atom_site_aniso_label
_atom_site_aniso_U_11
_atom_site_aniso_U_22
_atom_site_aniso_U_33
_atom_site_aniso_U_23
_atom_site_aniso_U_13
_atom_site_aniso_U_12
Co1 0.01384(15) 0.01049(13) 0.01274(15) -0.00234(10) 0.00019(10) -0.00275(10)
P1 0.0132(2) 0.01227(19) 0.0142(2) -0.00350(15) -0.00039(16) -0.00320(15)
P2 0.0161(2) 0.01360(19) 0.0127(2) -0.00215(15) 0.00011(16) -0.00434(15)
N1 0.0154(7) 0.0145(7) 0.0152(7) -0.0024(6) 0.0001(6) -0.0036(5)
N2 0.0168(7) 0.0144(7) 0.0191(8) -0.0039(6) -0.0020(6) -0.0037(6)
C1 0.0181(9) 0.0130(7) 0.0160(8) -0.0025(6) 0.0025(7) -0.0035(6)
C4 0.0150(8) 0.0177(8) 0.0154(8) -0.0012(7) -0.0002(7) -0.0042(6)
C31 0.0181(9) 0.0189(8) 0.0152(8) -0.0008(7) -0.0006(7) -0.0029(7)
C25 0.0225(9) 0.0157(8) 0.0152(8) -0.0024(7) -0.0003(7) -0.0005(7)
C10 0.0145(8) 0.0162(8) 0.0226(9) -0.0052(7) 0.0000(7) -0.0040(6)
C14 0.0177(9) 0.0186(8) 0.0161(8) -0.0026(7) -0.0015(7) -0.0011(7)
C24 0.0188(9) 0.0154(8) 0.0131(8) -0.0002(6) -0.0012(7) -0.0023(6)
C23 0.0194(9) 0.0122(7) 0.0125(8) -0.0007(6) -0.0020(7) -0.0022(6)
C7 0.0168(9) 0.0225(9) 0.0173(9) -0.0034(7) 0.0020(7) -0.0042(7)
C5 0.0196(9) 0.0124(8) 0.0205(9) -0.0046(7) -0.0008(7) -0.0026(6)
C3 0.0181(9) 0.0181(8) 0.0175(9) -0.0008(7) -0.0011(7) 0.0007(7)
C34 0.0177(9) 0.0243(9) 0.0207(9) -0.0042(7) 0.0005(7) -0.0053(7)
C2 0.0201(9) 0.0153(8) 0.0190(9) -0.0037(7) 0.0009(7) -0.0012(7)
C6 0.0152(8) 0.0165(8) 0.0154(8) -0.0020(6) -0.0003(7) -0.0024(6)
C9 0.0222(9) 0.0159(8) 0.0186(9) 0.0008(7) 0.0014(7) -0.0033(7)
C8 0.0204(9) 0.0242(9) 0.0163(9) -0.0062(7) -0.0008(7) -0.0017(7)
C27 0.0232(10) 0.0209(9) 0.0195(9) -0.0016(7) 0.0002(7) -0.0106(7)
C19 0.0226(9) 0.0164(8) 0.0161(8) -0.0041(7) -0.0030(7) -0.0073(7)
C29 0.0211(9) 0.0206(9) 0.0225(9) -0.0058(7) 0.0045(7) -0.0055(7)
C13 0.0218(10) 0.0282(10) 0.0273(10) -0.0044(8) 0.0034(8) -0.0115(8)
C21 0.0287(10) 0.0207(9) 0.0208(9) -0.0064(7) -0.0035(8) -0.0036(7)
C20 0.0294(10) 0.0234(9) 0.0213(9) -0.0018(7) -0.0042(8) -0.0128(8)
C17 0.0208(9) 0.0294(10) 0.0224(10) -0.0022(8) 0.0036(8) -0.0063(8)
C22 0.0278(10) 0.0233(9) 0.0190(9) -0.0027(7) -0.0060(8) -0.0073(8)
C12 0.0146(9) 0.0198(9) 0.0292(10) -0.0065(7) -0.0015(7) -0.0026(7)
C11 0.0167(9) 0.0218(9) 0.0358(11) -0.0116(8) -0.0033(8) -0.0043(7)
C15 0.0216(9) 0.0194(8) 0.0167(9) -0.0022(7) 0.0034(7) -0.0073(7)
C26 0.0301(10) 0.0162(8) 0.0169(9) -0.0024(7) -0.0010(8) -0.0071(7)
C16 0.0292(10) 0.0217(9) 0.0176(9) 0.0009(7) 0.0038(8) -0.0080(8)
C18 0.0312(11) 0.0232(9) 0.0226(9) -0.0050(8) 0.0069(8) -0.0138(8)
C30 0.0420(13) 0.0206(9) 0.0324(11) -0.0082(8) 0.0042(9) -0.0131(9)

loop_
_atom_type_symbol
_atom_type_description
_atom_type_scat_dispersion_real
_atom_type_scat_dispersion_imag
_atom_type_scat_source
C C 0.0181 0.0091 'International Tables Vol C Tables 4.2.6.8 and 6.1.1.4'
H H 0.0000 0.0000 'International Tables Vol C Tables 4.2.6.8 and 6.1.1.4'
Co Co -2.3653 3.6143 'International Tables Vol C Tables 4.2.6.8 and 6.1.1.4'
N N 0.0311 0.0180 'International Tables Vol C Tables 4.2.6.8 and 6.1.1.4'
P P 0.2955 0.4335 'International Tables Vol C Tables 4.2.6.8 and 6.1.1.4'

loop_
_geom_angle_atom_site_label_1
_geom_angle_atom_site_label_2
_geom_angle_atom_site_label_3
_geom_angle
_geom_angle_site_symmetry_1
_geom_angle_site_symmetry_3
_geom_angle_publ_flag
P1 Co1 P2 158.022(19) . . ?
N1 Co1 P1 83.51(5) . . ?
N1 Co1 P2 80.24(5) . . ?
N2 Co1 P1 92.63(5) . . ?
N2 Co1 P2 105.05(5) . . ?
N2 Co1 N1 172.54(6) . . ?
C10 P1 Co1 118.98(6) . . ?
C5 P1 Co1 101.63(6) . . ?
C5 P1 C10 104.01(8) . . ?
C5 P1 C6 103.52(8) . . ?
C6 P1 Co1 115.16(6) . . ?
C6 P1 C10 111.03(8) . . ?
C14 P2 Co1 101.24(6) . . ?
C14 P2 C19 101.80(8) . . ?
C14 P2 C15 104.75(8) . . ?
C19 P2 Co1 132.23(6) . . ?
C19 P2 C15 109.62(8) . . ?
C15 P2 Co1 104.04(6) . . ?
C1 N1 Co1 125.94(12) . . ?
C1 N1 C4 106.43(14) . . ?
C4 N1 Co1 127.54(12) . . ?
Co1 N2 H2 112.6(17) . . ?
C23 N2 Co1 135.44(13) . . ?
C23 N2 H2 109.2(17) . . ?
N1 C1 C5 117.31(14) . . ?
C2 C1 N1 110.01(16) . . ?
C2 C1 C5 132.26(16) . . ?
N1 C4 C14 116.92(15) . . ?
C3 C4 N1 109.67(15) . . ?
C3 C4 C14 133.12(17) . . ?
C23 C31 C34 121.20(16) . . ?
C27 C31 C23 119.61(16) . . ?
C27 C31 C34 119.16(16) . . ?
C24 C25 H25 118.7 . . ?
C24 C25 C26 122.51(17) . . ?
C26 C25 H25 118.7 . . ?
C13 C10 P1 106.30(13) . . ?
C13 C10 C12 108.84(15) . . ?
C13 C10 C11 108.39(15) . . ?
C12 C10 P1 111.37(12) . . ?
C11 C10 P1 113.18(12) . . ?
C11 C10 C12 108.61(15) . . ?
P2 C14 H14A 110.3 . . ?
P2 C14 H14B 110.3 . . ?
C4 C14 P2 106.91(12) . . ?
C4 C14 H14A 110.3 . . ?
C4 C14 H14B 110.3 . . ?
H14A C14 H14B 108.6 . . ?
C25 C24 C23 120.15(17) . . ?
C25 C24 C29 120.01(16) . . ?
C23 C24 C29 119.85(15) . . ?
N2 C23 C31 121.17(15) . . ?
N2 C23 C24 120.86(16) . . ?
C31 C23 C24 117.90(15) . . ?
H7A C7 H7B 109.5 . . ?
H7A C7 H7C 109.5 . . ?
H7B C7 H7C 109.5 . . ?
C6 C7 H7A 109.5 . . ?
C6 C7 H7B 109.5 . . ?
C6 C7 H7C 109.5 . . ?
P1 C5 H5A 110.3 . . ?
P1 C5 H5B 110.3 . . ?
C1 C5 P1 107.12(12) . . ?
C1 C5 H5A 110.3 . . ?
C1 C5 H5B 110.3 . . ?
H5A C5 H5B 108.5 . . ?
C4 C3 H3 126.5 . . ?
C4 C3 C2 106.96(16) . . ?
C2 C3 H3 126.5 . . ?
C31 C34 H34A 109.5 . . ?
C31 C34 H34B 109.5 . . ?
C31 C34 H34C 109.5 . . ?
H34A C34 H34B 109.5 . . ?
H34A C34 H34C 109.5 . . ?
H34B C34 H34C 109.5 . . ?
C1 C2 C3 106.90(15) . . ?
C1 C2 H2A 126.6 . . ?
C3 C2 H2A 126.6 . . ?
C7 C6 P1 104.64(12) . . ?
C9 C6 P1 110.98(12) . . ?
C9 C6 C7 108.05(14) . . ?
C8 C6 P1 114.26(12) . . ?
C8 C6 C7 109.49(14) . . ?
C8 C6 C9 109.17(15) . . ?
C6 C9 H9A 109.5 . . ?
C6 C9 H9B 109.5 . . ?
C6 C9 H9C 109.5 . . ?
H9A C9 H9B 109.5 . . ?
H9A C9 H9C 109.5 . . ?
H9B C9 H9C 109.5 . . ?
C6 C8 H8A 109.5 . . ?
C6 C8 H8B 109.5 . . ?
C6 C8 H8C 109.5 . . ?
H8A C8 H8B 109.5 . . ?
H8A C8 H8C 109.5 . . ?
H8B C8 H8C 109.5 . . ?
C31 C27 H27 118.6 . . ?
C31 C27 C26 122.82(17) . . ?
C26 C27 H27 118.6 . . ?
C21 C19 P2 110.44(12) . . ?
C20 C19 P2 105.77(12) . . ?
C20 C19 C21 108.51(15) . . ?
C20 C19 C22 107.09(15) . . ?
C22 C19 P2 114.65(12) . . ?
C22 C19 C21 110.08(15) . . ?
C24 C29 H29A 109.5 . . ?
C24 C29 H29B 109.5 . . ?
C24 C29 H29C 109.5 . . ?
H29A C29 H29B 109.5 . . ?
H29A C29 H29C 109.5 . . ?
H29B C29 H29C 109.5 . . ?
C10 C13 H13A 109.5 . . ?
C10 C13 H13B 109.5 . . ?
C10 C13 H13C 109.5 . . ?
H13A C13 H13B 109.5 . . ?
H13A C13 H13C 109.5 . . ?
H13B C13 H13C 109.5 . . ?
C19 C21 H21A 109.5 . . ?
C19 C21 H21B 109.5 . . ?
C19 C21 H21C 109.5 . . ?
H21A C21 H21B 109.5 . . ?
H21A C21 H21C 109.5 . . ?
H21B C21 H21C 109.5 . . ?
C19 C20 H20A 109.5 . . ?
C19 C20 H20B 109.5 . . ?
C19 C20 H20C 109.5 . . ?
H20A C20 H20B 109.5 . . ?
H20A C20 H20C 109.5 . . ?
H20B C20 H20C 109.5 . . ?
H17A C17 H17B 109.5 . . ?
H17A C17 H17C 109.5 . . ?
H17B C17 H17C 109.5 . . ?
C15 C17 H17A 109.5 . . ?
C15 C17 H17B 109.5 . . ?
C15 C17 H17C 109.5 . . ?
C19 C22 H22A 109.5 . . ?
C19 C22 H22B 109.5 . . ?
C19 C22 H22C 109.5 . . ?
H22A C22 H22B 109.5 . . ?
H22A C22 H22C 109.5 . . ?
H22B C22 H22C 109.5 . . ?
C10 C12 H12A 109.5 . . ?
C10 C12 H12B 109.5 . . ?
C10 C12 H12C 109.5 . . ?
H12A C12 H12B 109.5 . . ?
H12A C12 H12C 109.5 . . ?
H12B C12 H12C 109.5 . . ?
C10 C11 H11A 109.5 . . ?
C10 C11 H11B 109.5 . . ?
C10 C11 H11C 109.5 . . ?
H11A C11 H11B 109.5 . . ?
H11A C11 H11C 109.5 . . ?
H11B C11 H11C 109.5 . . ?
C17 C15 P2 108.89(12) . . ?
C17 C15 C18 107.86(16) . . ?
C16 C15 P2 113.98(13) . . ?
C16 C15 C17 109.31(15) . . ?
C16 C15 C18 107.23(15) . . ?
C18 C15 P2 109.40(12) . . ?
C25 C26 C30 121.16(17) . . ?
C27 C26 C25 116.93(16) . . ?
C27 C26 C30 121.91(18) . . ?
C15 C16 H16A 109.5 . . ?
C15 C16 H16B 109.5 . . ?
C15 C16 H16C 109.5 . . ?
H16A C16 H16B 109.5 . . ?
H16A C16 H16C 109.5 . . ?
H16B C16 H16C 109.5 . . ?
C15 C18 H18A 109.5 . . ?
C15 C18 H18B 109.5 . . ?
C15 C18 H18C 109.5 . . ?
H18A C18 H18B 109.5 . . ?
H18A C18 H18C 109.5 . . ?
H18B C18 H18C 109.5 . . ?
C26 C30 H30A 109.5 . . ?
C26 C30 H30B 109.5 . . ?
C26 C30 H30C 109.5 . . ?
H30A C30 H30B 109.5 . . ?
H30A C30 H30C 109.5 . . ?
H30B C30 H30C 109.5 . . ?

loop_
_geom_bond_atom_site_label_1
_geom_bond_atom_site_label_2
_geom_bond_distance
_geom_bond_site_symmetry_2
_geom_bond_publ_flag
Co1 P1 2.2626(5) . ?
Co1 P2 2.3198(5) . ?
Co1 N1 1.8877(14) . ?
Co1 N2 1.8750(15) . ?
P1 C10 1.8851(18) . ?
P1 C5 1.8457(17) . ?
P1 C6 1.8792(18) . ?
P2 C14 1.8448(18) . ?
P2 C19 1.8955(18) . ?
P2 C15 1.9041(18) . ?
N1 C1 1.383(2) . ?
N1 C4 1.391(2) . ?
N2 C23 1.395(2) . ?
N2 H2 0.88(3) . ?
C1 C5 1.492(3) . ?
C1 C2 1.367(2) . ?
C4 C14 1.495(2) . ?
C4 C3 1.368(2) . ?
C31 C23 1.416(3) . ?
C31 C34 1.514(2) . ?
C31 C27 1.391(2) . ?
C25 H25 0.9500 . ?
C25 C24 1.385(2) . ?
C25 C26 1.393(3) . ?
C10 C13 1.535(3) . ?
C10 C12 1.538(2) . ?
C10 C11 1.537(2) . ?
C14 H14A 0.9900 . ?
C14 H14B 0.9900 . ?
C24 C23 1.418(2) . ?
C24 C29 1.507(2) . ?
C7 H7A 0.9800 . ?
C7 H7B 0.9800 . ?
C7 H7C 0.9800 . ?
C7 C6 1.542(2) . ?
C5 H5A 0.9900 . ?
C5 H5B 0.9900 . ?
C3 H3 0.9500 . ?
C3 C2 1.426(3) . ?
C34 H34A 0.9800 . ?
C34 H34B 0.9800 . ?
C34 H34C 0.9800 . ?
C2 H2A 0.9500 . ?
C6 C9 1.539(2) . ?
C6 C8 1.532(2) . ?
C9 H9A 0.9800 . ?
C9 H9B 0.9800 . ?
C9 H9C 0.9800 . ?
C8 H8A 0.9800 . ?
C8 H8B 0.9800 . ?
C8 H8C 0.9800 . ?
C27 H27 0.9500 . ?
C27 C26 1.392(3) . ?
C19 C21 1.539(3) . ?
C19 C20 1.534(3) . ?
C19 C22 1.538(3) . ?
C29 H29A 0.9800 . ?
C29 H29B 0.9800 . ?
C29 H29C 0.9800 . ?
C13 H13A 0.9800 . ?
C13 H13B 0.9800 . ?
C13 H13C 0.9800 . ?
C21 H21A 0.9800 . ?
C21 H21B 0.9800 . ?
C21 H21C 0.9800 . ?
C20 H20A 0.9800 . ?
C20 H20B 0.9800 . ?
C20 H20C 0.9800 . ?
C17 H17A 0.9800 . ?
C17 H17B 0.9800 . ?
C17 H17C 0.9800 . ?
C17 C15 1.537(3) . ?
C22 H22A 0.9800 . ?
C22 H22B 0.9800 . ?
C22 H22C 0.9800 . ?
C12 H12A 0.9800 . ?
C12 H12B 0.9800 . ?
C12 H12C 0.9800 . ?
C11 H11A 0.9800 . ?
C11 H11B 0.9800 . ?
C11 H11C 0.9800 . ?
C15 C16 1.531(3) . ?
C15 C18 1.540(2) . ?
C26 C30 1.509(2) . ?
C16 H16A 0.9800 . ?
C16 H16B 0.9800 . ?
C16 H16C 0.9800 . ?
C18 H18A 0.9800 . ?
C18 H18B 0.9800 . ?
C18 H18C 0.9800 . ?
C30 H30A 0.9800 . ?
C30 H30B 0.9800 . ?
C30 H30C 0.9800 . ?

loop_
_geom_torsion_atom_site_label_1
_geom_torsion_atom_site_label_2
_geom_torsion_atom_site_label_3
_geom_torsion_atom_site_label_4
_geom_torsion
_geom_torsion_site_symmetry_1
_geom_torsion_site_symmetry_2
_geom_torsion_site_symmetry_3
_geom_torsion_site_symmetry_4
_geom_torsion_publ_flag
Co1 P1 C10 C13 29.79(13) . . . . ?
Co1 P1 C10 C12 -88.62(13) . . . . ?
Co1 P1 C10 C11 148.67(12) . . . . ?
Co1 P1 C5 C1 20.59(12) . . . . ?
Co1 P1 C6 C7 -52.02(12) . . . . ?
Co1 P1 C6 C9 64.28(13) . . . . ?
Co1 P1 C6 C8 -171.76(10) . . . . ?
Co1 P2 C14 C4 23.13(12) . . . . ?
Co1 P2 C19 C21 -72.73(14) . . . . ?
Co1 P2 C19 C20 44.48(15) . . . . ?
Co1 P2 C19 C22 162.23(10) . . . . ?
Co1 N1 C1 C5 11.8(2) . . . . ?
Co1 N1 C1 C2 -174.72(12) . . . . ?
Co1 N1 C4 C14 -10.5(2) . . . . ?
Co1 N1 C4 C3 174.84(12) . . . . ?
Co1 N2 C23 C31 -55.0(2) . . . . ?
Co1 N2 C23 C24 128.27(17) . . . . ?
P1 Co1 N1 C1 2.89(13) . . . . ?
P1 Co1 N1 C4 -173.17(14) . . . . ?
P1 Co1 N2 C23 154.47(17) . . . . ?
P2 Co1 N1 C1 -162.25(14) . . . . ?
P2 Co1 N1 C4 21.69(14) . . . . ?
P2 Co1 N2 C23 -38.71(18) . . . . ?
N1 C1 C5 P1 -21.65(19) . . . . ?
N1 C1 C2 C3 -1.4(2) . . . . ?
N1 C4 C14 P2 -12.33(19) . . . . ?
N1 C4 C3 C2 1.0(2) . . . . ?
C1 N1 C4 C14 172.78(15) . . . . ?
C1 N1 C4 C3 -1.84(19) . . . . ?
C4 N1 C1 C5 -171.45(15) . . . . ?
C4 N1 C1 C2 2.03(19) . . . . ?
C4 C3 C2 C1 0.3(2) . . . . ?
C31 C27 C26 C25 0.8(3) . . . . ?
C31 C27 C26 C30 -179.93(18) . . . . ?
C25 C24 C23 N2 179.80(16) . . . . ?
C25 C24 C23 C31 3.0(3) . . . . ?
C10 P1 C5 C1 144.73(12) . . . . ?
C10 P1 C6 C7 169.03(11) . . . . ?
C10 P1 C6 C9 -74.67(14) . . . . ?
C10 P1 C6 C8 49.29(14) . . . . ?
C14 P2 C19 C21 169.97(13) . . . . ?
C14 P2 C19 C20 -72.81(13) . . . . ?
C14 P2 C19 C22 44.93(15) . . . . ?
C14 C4 C3 C2 -172.45(18) . . . . ?
C24 C25 C26 C27 -1.2(3) . . . . ?
C24 C25 C26 C30 179.50(18) . . . . ?
C23 C31 C27 C26 1.6(3) . . . . ?
C5 P1 C10 C13 -82.28(13) . . . . ?
C5 P1 C10 C12 159.31(13) . . . . ?
C5 P1 C10 C11 36.59(15) . . . . ?
C5 P1 C6 C7 57.98(13) . . . . ?
C5 P1 C6 C9 174.28(12) . . . . ?
C5 P1 C6 C8 -61.76(14) . . . . ?
C5 C1 C2 C3 170.72(18) . . . . ?
C3 C4 C14 P2 160.72(18) . . . . ?
C34 C31 C23 N2 -2.2(3) . . . . ?
C34 C31 C23 C24 174.60(16) . . . . ?
C34 C31 C27 C26 -176.47(17) . . . . ?
C2 C1 C5 P1 166.63(17) . . . . ?
C6 P1 C10 C13 166.98(12) . . . . ?
C6 P1 C10 C12 48.58(15) . . . . ?
C6 P1 C10 C11 -74.14(15) . . . . ?
C6 P1 C5 C1 -99.14(13) . . . . ?
C27 C31 C23 N2 179.82(16) . . . . ?
C27 C31 C23 C24 -3.4(3) . . . . ?
C19 P2 C14 C4 161.00(12) . . . . ?
C29 C24 C23 N2 -0.3(3) . . . . ?
C29 C24 C23 C31 -177.07(16) . . . . ?
C15 P2 C14 C4 -84.81(13) . . . . ?
C15 P2 C19 C21 59.45(14) . . . . ?
C15 P2 C19 C20 176.66(12) . . . . ?
C15 P2 C19 C22 -65.59(15) . . . . ?
C26 C25 C24 C23 -0.7(3) . . . . ?
C26 C25 C24 C29 179.35(17) . . . . ?
